data_4339654
loop_
_publ_author_name
'Shakya, Rajendra'
'Hindo, Sarmad Sahiel'
'Wu, Libo'
'Allard, Marco M.'
'Heeg, Mary Jane'
'Hratchian, Hrant P.'
'McGarvey, Bruce R.'
'da Rocha, Sandro R. P.'
'Verani, Claudio N.'

_publ_section_title
;
 Archetypical modeling and amphiphilic behavior of cobalt(II)-containing
 soft-materials with asymmetric tridentate ligands.
;
_journal_issue 23
_journal_name_full 'Inorganic chemistry'
_journal_page_first 9808
_journal_page_last 9818
_journal_paper_doi 10.1021/ic7011815
_journal_volume 46
_journal_year 2007
_chemical_formula_sum 'C28 H30 Co I4 N4 O4'
_chemical_formula_weight 1053.09
_chemical_name_systematic
; 
 ? 
;
_space_group_IT_number 14
_symmetry_cell_setting monoclinic
_symmetry_space_group_name_Hall '-P 2ybc'
_symmetry_space_group_name_H-M 'P 1 21/c 1'
_atom_sites_solution_hydrogens geom
_atom_sites_solution_primary direct
_atom_sites_solution_secondary difmap
_audit_creation_method SHELXL-97
_cell_angle_alpha 90.00
_cell_angle_beta 97.4350(10)
_cell_angle_gamma 90.00
_cell_formula_units_Z 2
_cell_length_a 12.5495(5)
_cell_length_b 11.1716(4)
_cell_length_c 12.3229(4)
_cell_measurement_reflns_used 8502
_cell_measurement_temperature 100(2)
_cell_measurement_theta_max 32.5
_cell_measurement_theta_min 2.5
_cell_volume 1713.12(11)
_computing_cell_refinement 'Bruker APEX2'
_computing_data_collection 'Bruker APEX2'
_computing_data_reduction 'Bruker APEX2'
_computing_molecular_graphics SHELXTL-Plus
_computing_publication_material SHELXL-97
_computing_structure_refinement 'SHELXL-97 (Sheldrick, 1997)'
_computing_structure_solution 'SHELXS-97 (Sheldrick, 1997)'
_diffrn_ambient_temperature 100(2)
_diffrn_measured_fraction_theta_full 0.999
_diffrn_measured_fraction_theta_max 0.870
_diffrn_measurement_device_type 'Bruker APEX2 kappa'
_diffrn_measurement_method 'Bruker APEX2'
_diffrn_radiation_monochromator graphite
_diffrn_radiation_source 'fine-focus sealed tube'
_diffrn_radiation_type MoK\a
_diffrn_radiation_wavelength 0.71073
_diffrn_reflns_av_R_equivalents 0.0247
_diffrn_reflns_av_sigmaI/netI 0.0184
_diffrn_reflns_limit_h_max 17
_diffrn_reflns_limit_h_min -17
_diffrn_reflns_limit_k_max 17
_diffrn_reflns_limit_k_min 0
_diffrn_reflns_limit_l_max 18
_diffrn_reflns_limit_l_min 0
_diffrn_reflns_number 28555
_diffrn_reflns_theta_full 28.30
_diffrn_reflns_theta_max 33.04
_diffrn_reflns_theta_min 2.45
_exptl_absorpt_coefficient_mu 4.142
_exptl_absorpt_correction_T_max 0.5754
_exptl_absorpt_correction_T_min 0.4913
_exptl_absorpt_correction_type multi-scan
_exptl_crystal_colour amber
_exptl_crystal_density_diffrn 2.042
_exptl_crystal_density_method 'not measured'
_exptl_crystal_description 'triangular rod'
_exptl_crystal_F_000 994
_exptl_crystal_size_max 0.20
_exptl_crystal_size_mid 0.15
_exptl_crystal_size_min 0.15
_refine_diff_density_max 0.773
_refine_diff_density_min -0.916
_refine_diff_density_rms 0.089
_refine_ls_extinction_method none
_refine_ls_goodness_of_fit_ref 1.045
_refine_ls_hydrogen_treatment mixed
_refine_ls_matrix_type full
_refine_ls_number_parameters 247
_refine_ls_number_reflns 5646
_refine_ls_number_restraints 0
_refine_ls_restrained_S_all 1.045
_refine_ls_R_factor_all 0.0233
_refine_ls_R_factor_gt 0.0203
_refine_ls_shift/su_max 0.000
_refine_ls_shift/su_mean 0.000
_refine_ls_structure_factor_coef Fsqd
_refine_ls_weighting_details 'calc w=1/[\s^2^(Fo^2^)+(0.0211P)^2^+1.2194P] where P=(Fo^2^+2Fc^2^)/3'
_refine_ls_weighting_scheme calc
_refine_ls_wR_factor_gt 0.0466
_refine_ls_wR_factor_ref 0.0479
_reflns_number_gt 5189
_reflns_number_total 5646
_reflns_threshold_expression >2sigma(I)
_cod_data_source_file ic7011815-file002.cif
_cod_data_source_block xcoi
_cod_depositor_comments
;
The following automatic conversions were performed:

'_exptl_absorpt_correction_type' value 'Multi-scan' changed to
'multi-scan' according to
/usr/data/users/saulius/automatic-downloads/retrospective/ACS/lib/dictionaries/cif_core.dic
dictionary named 'cif_core.dic' version 2.4.2 from 2011-04-26.

Automatic conversion script
Id: cif_fix_values 2281 2013-09-26 08:29:07Z andrius 
;
_cod_original_sg_symbol_H-M P21/c
_cod_database_code 4339654

loop_
_symmetry_equiv_pos_as_xyz
'x, y, z'
'-x, y+1/2, -z+1/2'
'-x, -y, -z'
'x, -y-1/2, z-1/2'

loop_
_atom_site_label
_atom_site_type_symbol
_atom_site_fract_x
_atom_site_fract_y
_atom_site_fract_z
_atom_site_U_iso_or_equiv
_atom_site_adp_type
_atom_site_occupancy
_atom_site_symmetry_multiplicity
_atom_site_calc_flag
_atom_site_refinement_flags
Co1 Co 0.0000 0.5000 0.0000 0.01168(6) Uani 1 2 d S
N1 N -0.16017(11) 0.54198(12) 0.02409(11) 0.0149(3) Uani 1 1 d .
C1 C -0.21896(15) 0.63509(16) -0.01958(14) 0.0196(3) Uani 1 1 d .
C2 C -0.32532(16) 0.65188(18) -0.00485(17) 0.0260(4) Uani 1 1 d .
C3 C -0.37349(17) 0.5684(2) 0.0553(2) 0.0318(5) Uani 1 1 d .
C4 C -0.31464(16) 0.47051(19) 0.09805(18) 0.0280(4) Uani 1 1 d .
C5 C -0.20747(14) 0.46069(15) 0.08192(14) 0.0178(3) Uani 1 1 d .
C6 C -0.13728(15) 0.36018(16) 0.13179(14) 0.0194(3) Uani 1 1 d .
N2 N -0.04735(12) 0.33428(12) 0.06957(11) 0.0152(3) Uani 1 1 d .
C7 C -0.07477(15) 0.24035(14) -0.01528(14) 0.0176(3) Uani 1 1 d .
C8 C -0.16523(13) 0.27919(14) -0.09951(13) 0.0158(3) Uani 1 1 d .
C9 C -0.26420(14) 0.22107(15) -0.10973(14) 0.0191(3) Uani 1 1 d .
C10 C -0.34836(14) 0.26054(16) -0.18588(15) 0.0203(3) Uani 1 1 d .
C11 C -0.33467(14) 0.35778(17) -0.25308(15) 0.0201(3) Uani 1 1 d .
C12 C -0.23533(14) 0.41528(14) -0.24250(13) 0.0162(3) Uani 1 1 d .
C13 C -0.14749(13) 0.37909(14) -0.16658(12) 0.0143(3) Uani 1 1 d .
O1 O -0.05447(9) 0.43506(10) -0.15500(9) 0.0146(2) Uani 1 1 d .
I1 I -0.498877(10) 0.175300(12) -0.194853(11) 0.02865(4) Uani 1 1 d .
I2 I -0.213928(10) 0.567028(10) -0.336909(9) 0.02210(4) Uani 1 1 d .
O2 O -0.08017(12) -0.15714(12) -0.20873(11) 0.0231(3) Uani 1 1 d .
C14 C -0.1189(2) -0.06575(19) -0.14470(18) 0.0306(4) Uani 1 1 d .
H1 H -0.1827(19) 0.688(2) -0.0631(19) 0.026(6) Uiso 1 1 d .
H2 H -0.360(2) 0.719(2) -0.037(2) 0.037(7) Uiso 1 1 d .
H3 H -0.443(2) 0.574(2) 0.0615(18) 0.022(6) Uiso 1 1 d .
H4 H -0.349(2) 0.411(2) 0.139(2) 0.034(7) Uiso 1 1 d .
H6A H -0.1058(16) 0.3848(18) 0.2027(16) 0.011(5) Uiso 1 1 d .
H6B H -0.1766(19) 0.291(2) 0.1384(19) 0.025(6) Uiso 1 1 d .
H1N2 H 0.0019(19) 0.304(2) 0.1181(19) 0.022(6) Uiso 1 1 d .
H7A H -0.0071(17) 0.2192(19) -0.0476(17) 0.017(5) Uiso 1 1 d .
H7B H -0.0924(19) 0.165(2) 0.0173(19) 0.023(6) Uiso 1 1 d .
H9 H -0.2749(18) 0.155(2) -0.0642(18) 0.018(5) Uiso 1 1 d .
H11 H -0.392(2) 0.388(2) -0.3024(19) 0.027(6) Uiso 1 1 d .
H102 H -0.048(2) -0.127(3) -0.251(2) 0.039(8) Uiso 1 1 d .
H14A H -0.186(2) -0.034(3) -0.186(2) 0.046(8) Uiso 1 1 d .
H14B H -0.138(2) -0.100(3) -0.077(2) 0.043(8) Uiso 1 1 d .
H14C H -0.060(2) -0.003(3) -0.124(2) 0.048(8) Uiso 1 1 d .

loop_
_atom_site_aniso_label
_atom_site_aniso_U_11
_atom_site_aniso_U_22
_atom_site_aniso_U_33
_atom_site_aniso_U_23
_atom_site_aniso_U_13
_atom_site_aniso_U_12
Co1 0.01198(14) 0.01047(12) 0.01253(13) 0.00011(9) 0.00132(10) -0.00105(10)
N1 0.0150(6) 0.0144(6) 0.0151(6) -0.0021(5) 0.0009(5) 0.0000(5)
C1 0.0203(8) 0.0180(7) 0.0196(8) -0.0026(6) -0.0002(6) 0.0026(6)
C2 0.0200(9) 0.0249(9) 0.0316(10) -0.0058(7) -0.0021(7) 0.0064(7)
C3 0.0150(9) 0.0342(11) 0.0471(13) -0.0105(9) 0.0080(8) 0.0014(7)
C4 0.0215(9) 0.0303(10) 0.0345(10) -0.0035(8) 0.0121(8) -0.0049(8)
C5 0.0184(8) 0.0175(7) 0.0179(7) -0.0032(6) 0.0039(6) -0.0029(6)
C6 0.0237(9) 0.0184(8) 0.0171(7) 0.0021(6) 0.0068(6) -0.0027(6)
N2 0.0159(7) 0.0144(6) 0.0150(6) 0.0011(5) 0.0013(5) -0.0007(5)
C7 0.0225(8) 0.0108(7) 0.0191(7) -0.0001(5) 0.0006(6) -0.0013(6)
C8 0.0166(7) 0.0143(7) 0.0167(7) -0.0032(5) 0.0028(6) -0.0023(6)
C9 0.0203(8) 0.0162(7) 0.0214(8) -0.0033(6) 0.0054(6) -0.0049(6)
C10 0.0141(8) 0.0213(8) 0.0262(8) -0.0079(6) 0.0050(6) -0.0052(6)
C11 0.0141(8) 0.0241(8) 0.0216(8) -0.0061(6) 0.0004(6) 0.0007(6)
C12 0.0168(8) 0.0154(7) 0.0165(7) -0.0018(5) 0.0027(6) -0.0005(6)
C13 0.0147(7) 0.0140(7) 0.0144(7) -0.0036(5) 0.0027(6) -0.0010(6)
O1 0.0134(5) 0.0159(5) 0.0144(5) -0.0010(4) 0.0018(4) -0.0034(4)
I1 0.01635(6) 0.03241(7) 0.03844(8) -0.01198(5) 0.00832(5) -0.00957(5)
I2 0.02109(6) 0.02309(6) 0.02177(6) 0.00632(4) 0.00146(4) 0.00288(4)
O2 0.0278(7) 0.0181(6) 0.0252(6) 0.0042(5) 0.0103(5) 0.0031(5)
C14 0.0427(13) 0.0242(9) 0.0281(10) 0.0060(7) 0.0166(9) 0.0103(9)

loop_
_atom_type_symbol
_atom_type_description
_atom_type_scat_dispersion_real
_atom_type_scat_dispersion_imag
_atom_type_scat_source
C C 0.0033 0.0016 'International Tables Vol C Tables 4.2.6.8 and 6.1.1.4'
H H 0.0000 0.0000 'International Tables Vol C Tables 4.2.6.8 and 6.1.1.4'
N N 0.0061 0.0033 'International Tables Vol C Tables 4.2.6.8 and 6.1.1.4'
O O 0.0106 0.0060 'International Tables Vol C Tables 4.2.6.8 and 6.1.1.4'
Co Co 0.3494 0.9721 'International Tables Vol C Tables 4.2.6.8 and 6.1.1.4'
I I -0.4742 1.8119 'International Tables Vol C Tables 4.2.6.8 and 6.1.1.4'

loop_
_geom_angle_atom_site_label_1
_geom_angle_atom_site_label_2
_geom_angle_atom_site_label_3
_geom_angle
_geom_angle_site_symmetry_1
_geom_angle_site_symmetry_3
O1 Co1 O1 180.0 3_565 .
O1 Co1 N1 90.05(5) 3_565 3_565
O1 Co1 N1 89.95(5) . 3_565
O1 Co1 N1 89.95(5) 3_565 .
O1 Co1 N1 90.05(5) . .
N1 Co1 N1 180.00(2) 3_565 .
O1 Co1 N2 90.52(5) 3_565 .
O1 Co1 N2 89.48(5) . .
N1 Co1 N2 100.41(5) 3_565 .
N1 Co1 N2 79.59(5) . .
O1 Co1 N2 89.48(5) 3_565 3_565
O1 Co1 N2 90.52(5) . 3_565
N1 Co1 N2 79.59(5) 3_565 3_565
N1 Co1 N2 100.41(5) . 3_565
N2 Co1 N2 180.00(7) . 3_565
C5 N1 C1 118.60(15) . .
C5 N1 Co1 114.68(11) . .
C1 N1 Co1 126.50(12) . .
N1 C1 C2 122.72(18) . .
C3 C2 C1 118.47(18) . .
C2 C3 C4 119.30(19) . .
C3 C4 C5 119.09(19) . .
N1 C5 C4 121.77(17) . .
N1 C5 C6 116.48(15) . .
C4 C5 C6 121.72(16) . .
N2 C6 C5 112.38(13) . .
C6 N2 C7 112.38(14) . .
C6 N2 Co1 107.91(10) . .
C7 N2 Co1 112.11(10) . .
N2 C7 C8 111.54(13) . .
C9 C8 C13 121.18(15) . .
C9 C8 C7 120.94(15) . .
C13 C8 C7 117.87(14) . .
C10 C9 C8 120.25(16) . .
C11 C10 C9 120.54(16) . .
C11 C10 I1 120.09(13) . .
C9 C10 I1 119.33(13) . .
C10 C11 C12 118.85(16) . .
C11 C12 C13 122.90(16) . .
C11 C12 I2 119.93(13) . .
C13 C12 I2 117.11(12) . .
O1 C13 C12 122.84(14) . .
O1 C13 C8 120.86(14) . .
C12 C13 C8 116.27(14) . .
C13 O1 Co1 116.62(10) . .

loop_
_geom_bond_atom_site_label_1
_geom_bond_atom_site_label_2
_geom_bond_distance
_geom_bond_site_symmetry_2
Co1 O1 2.0746(11) 3_565
Co1 O1 2.0746(11) .
Co1 N1 2.1220(14) 3_565
Co1 N1 2.1220(14) .
Co1 N2 2.1558(14) .
Co1 N2 2.1558(14) 3_565
N1 C5 1.340(2) .
N1 C1 1.347(2) .
C1 C2 1.383(3) .
C2 C3 1.378(3) .
C3 C4 1.385(3) .
C4 C5 1.389(3) .
C5 C6 1.508(3) .
C6 N2 1.473(2) .
N2 C7 1.490(2) .
C7 C8 1.500(2) .
C8 C9 1.393(2) .
C8 C13 1.423(2) .
C9 C10 1.391(3) .
C10 C11 1.390(3) .
C10 I1 2.1055(17) .
C11 C12 1.393(2) .
C12 C13 1.410(2) .
C12 I2 2.0929(16) .
C13 O1 1.3156(19) .
O2 C14 1.414(2) .
